data_7219900
loop_
_publ_author_name
'Wojta\'s, Maciej'
'G\;agor, Anna'
'Czupi\'nski, Olaf'
'Piecha-Bisiorek, Anna'
'Isakov, Dmitry'
'Medycki, Wojciech'
'Jakubas, Ryszard'

_publ_section_title
;
 Polar and antiferroelectric behaviour of a hybrid crystal -- piperazinium
 perchlorate
;
_journal_issue 16
_journal_name_full CrystEngComm
_journal_page_first 3171
_journal_paper_doi 10.1039/C5CE00161G
_journal_volume 17
_journal_year 2015
_chemical_formula_sum 'C4 H11 Cl N2 O4'
_chemical_formula_weight 186.60
_chemical_name_systematic
; 
 ? 
;
_space_group_IT_number 1
_symmetry_cell_setting triclinic
_symmetry_space_group_name_Hall 'P 1'
_symmetry_space_group_name_H-M 'P 1'
_atom_sites_solution_hydrogens geom
_atom_sites_solution_primary direct
_atom_sites_solution_secondary difmap
_audit_creation_method SHELXL-97
_audit_update_record
;
2014-08-14 deposited with the CCDC.
2015-03-16 downloaded from the CCDC.
;
_cell_angle_alpha 84.587(14)
_cell_angle_beta 88.678(14)
_cell_angle_gamma 76.076(10)
_cell_formula_units_Z 4
_cell_length_a 7.8955(8)
_cell_length_b 7.9685(10)
_cell_length_c 12.611(2)
_cell_measurement_reflns_used 3535
_cell_measurement_temperature 200(1)
_cell_measurement_theta_max 29.6921
_cell_measurement_theta_min 2.6377
_cell_volume 766.68(18)
_computing_structure_refinement 'SHELXL-97 (Sheldrick, 1997)'
_computing_structure_solution 'SHELXS-97 (Sheldrick, 1990)'
_diffrn_ambient_temperature 200(1)
_diffrn_measured_fraction_theta_full 0.996
_diffrn_measured_fraction_theta_max 0.996
_diffrn_measurement_device_type 'Xcalibur, Sapphire1, long nozzle'
_diffrn_measurement_method '\w scans'
_diffrn_radiation_monochromator graphite
_diffrn_radiation_source 'fine-focus sealed tube'
_diffrn_radiation_type MoK\a
_diffrn_radiation_wavelength 0.71073
_diffrn_reflns_av_R_equivalents 0.0155
_diffrn_reflns_av_sigmaI/netI 0.0287
_diffrn_reflns_limit_h_max 9
_diffrn_reflns_limit_h_min -8
_diffrn_reflns_limit_k_max 9
_diffrn_reflns_limit_k_min -9
_diffrn_reflns_limit_l_max 15
_diffrn_reflns_limit_l_min -15
_diffrn_reflns_number 7672
_diffrn_reflns_theta_full 25.68
_diffrn_reflns_theta_max 25.68
_diffrn_reflns_theta_min 2.64
_exptl_absorpt_coefficient_mu 0.470
_exptl_absorpt_correction_T_max 1.00000
_exptl_absorpt_correction_T_min 0.99616
_exptl_absorpt_correction_type multi-scan
_exptl_absorpt_process_details
;
CrysAlis RED, Oxford Diffraction Ltd.,
Version 1.171.33.42 (release 29-05-2009 CrysAlis171 .NET)
(compiled May 29 2009,17:40:42)
Empirical absorption correction using spherical harmonics,
 implemented in SCALE3 ABSPACK scaling algorithm.
;
_exptl_crystal_colour colourles
_exptl_crystal_density_diffrn 1.617
_exptl_crystal_density_method 'not measured'
_exptl_crystal_description transparent
_exptl_crystal_F_000 392
_exptl_crystal_size_max 0.21
_exptl_crystal_size_mid 0.19
_exptl_crystal_size_min 0.15
_refine_diff_density_max 0.520
_refine_diff_density_min -0.359
_refine_diff_density_rms 0.053
_refine_ls_abs_structure_details 'Flack H D (1983), Acta Cryst. A39, 876-881'
_refine_ls_abs_structure_Flack 0.25(11)
_refine_ls_extinction_coef 0.0082(15)
_refine_ls_extinction_expression Fc^*^=kFc[1+0.001xFc^2^\l^3^/sin(2\q)]^-1/4^
_refine_ls_extinction_method SHELXL
_refine_ls_goodness_of_fit_ref 1.013
_refine_ls_matrix_type full
_refine_ls_number_parameters 245
_refine_ls_number_reflns 4414
_refine_ls_number_restraints 21
_refine_ls_restrained_S_all 1.024
_refine_ls_R_factor_all 0.0574
_refine_ls_R_factor_gt 0.0361
_refine_ls_shift/su_max 0.004
_refine_ls_shift/su_mean 0.000
_refine_ls_structure_factor_coef Fsqd
_refine_ls_weighting_details 'calc w=1/[\s^2^(Fo^2^)+(0.0640P)^2^+0.0000P] where P=(Fo^2^+2Fc^2^)/3'
_refine_ls_weighting_scheme calc
_refine_ls_wR_factor_gt 0.1054
_refine_ls_wR_factor_ref 0.1131
_reflns_number_gt 2831
_reflns_number_total 4414
_reflns_threshold_expression >2sigma(I)
_cod_data_source_file c5ce00161g1.cif
_cod_data_source_block 200K
_cod_depositor_comments 'Adding full bibliography for 7219900--7219902.cif.'
_cod_original_cell_volume 766.66(18)
_cod_original_sg_symbol_H-M P1
_cod_database_code 7219900

loop_
_symmetry_equiv_pos_as_xyz
'x, y, z'

loop_
_atom_site_label
_atom_site_type_symbol
_atom_site_fract_x
_atom_site_fract_y
_atom_site_fract_z
_atom_site_U_iso_or_equiv
_atom_site_adp_type
_atom_site_occupancy
_atom_site_symmetry_multiplicity
_atom_site_calc_flag
_atom_site_refinement_flags
Cl1 Cl 0.77096(11) 0.20418(11) 0.01946(8) 0.0218(5) Uani 1 1 d .
O1 O 0.6496(3) 0.3661(4) 0.0264(2) 0.0371(17) Uani 1 1 d .
O2 O 0.6764(4) 0.0731(4) 0.0075(2) 0.0390(17) Uani 1 1 d .
O3 O 0.8684(5) 0.1564(4) 0.1157(3) 0.070(3) Uani 1 1 d .
O4 O 0.8771(5) 0.2130(5) -0.0708(3) 0.077(3) Uani 1 1 d U
Cl2 Cl 0.71828(11) 0.28946(12) 0.48498(7) 0.0213(5) Uani 1 1 d .
O5 O 0.8342(4) 0.1258(4) 0.4735(2) 0.0458(19) Uani 1 1 d .
O6 O 0.6093(5) 0.3402(5) 0.3942(3) 0.075(3) Uani 1 1 d .
O7 O 0.8161(4) 0.4166(4) 0.4937(3) 0.0467(19) Uani 1 1 d .
O8 O 0.6187(5) 0.2811(6) 0.5793(3) 0.089(3) Uani 1 1 d U
N1 N 0.6018(4) 0.8865(4) 0.2053(3) 0.0223(16) Uani 1 1 d .
H1A H 0.4893 0.9442 0.2098 0.027 Uiso 0.5 1 calc PR
H1B H 0.6492 0.9344 0.1481 0.027 Uiso 1 1 calc PR
N2 N 0.8957(8) 0.6216(8) 0.2895(5) 0.0243(16) Uani 1 1 d .
H2A H 0.8500 0.5755 0.3480 0.029 Uiso 1 1 calc PR
H2B H 1.0091 0.5665 0.2854 0.029 Uiso 0.5 1 calc PR
C1 C 0.6981(11) 0.9034(12) 0.3052(7) 0.0295(19) Uani 1 1 d .
H1C H 0.6924 1.0247 0.3125 0.035 Uiso 1 1 calc R
H1D H 0.6445 0.8567 0.3676 0.035 Uiso 1 1 calc R
C2 C 0.8789(9) 0.8081(8) 0.2968(6) 0.0221(17) Uani 1 1 d .
H2C H 0.9428 0.8231 0.3586 0.026 Uiso 1 1 calc R
H2D H 0.9308 0.8558 0.2341 0.026 Uiso 1 1 calc R
C3 C 0.8019(10) 0.5985(11) 0.1932(7) 0.0210(18) Uani 1 1 d .
H3A H 0.8048 0.4765 0.1913 0.025 Uiso 1 1 calc R
H3B H 0.8609 0.6352 0.1301 0.025 Uiso 1 1 calc R
C4 C 0.6118(8) 0.7034(9) 0.1921(6) 0.0197(18) Uani 1 1 d .
H4A H 0.5578 0.6946 0.1252 0.024 Uiso 1 1 calc R
H4B H 0.5481 0.6557 0.2493 0.024 Uiso 1 1 calc R
N3 N 0.2484(8) 0.4047(8) 0.3074(6) 0.0262(17) Uani 1 1 d .
H3C H 0.1415 0.4734 0.2933 0.031 Uiso 0.5 1 calc PR
H3D H 0.3045 0.4603 0.3485 0.031 Uiso 1 1 calc PR
N4 N 0.2558(8) 0.1042(9) 0.1978(5) 0.0246(16) Uani 1 1 d .
H4C H 0.3654 0.0440 0.2137 0.030 Uiso 0.5 1 calc PR
H4D H 0.2066 0.0414 0.1575 0.030 Uiso 1 1 calc PR
C5 C 0.3424(10) 0.3777(10) 0.2088(7) 0.0256(19) Uani 1 1 d .
H5A H 0.4624 0.3163 0.2239 0.031 Uiso 1 1 calc R
H5B H 0.3429 0.4890 0.1706 0.031 Uiso 1 1 calc R
C6 C 0.2580(10) 0.2723(10) 0.1393(6) 0.0238(19) Uani 1 1 d .
H6A H 0.1398 0.3358 0.1212 0.029 Uiso 1 1 calc R
H6B H 0.3237 0.2536 0.0738 0.029 Uiso 1 1 calc R
C7 C 0.1510(9) 0.1388(10) 0.2995(7) 0.0228(18) Uani 1 1 d .
H7A H 0.0327 0.2024 0.2814 0.027 Uiso 1 1 calc R
H7B H 0.1455 0.0292 0.3383 0.027 Uiso 1 1 calc R
C8 C 0.23000(5) 0.23943(5) 0.36754(4) 0.0185(16) Uani 1 1 d .
H8A H 0.3439 0.1713 0.3915 0.022 Uiso 1 1 calc R
H8B H 0.1574 0.2654 0.4298 0.022 Uiso 1 1 calc R
Cl3 Cl 0.22922(5) 0.79603(5) 0.98032(4) 0.0247(5) Uani 1 1 d R
O9 O 0.35018(5) 0.63275(5) 0.97331(4) 0.0442(19) Uani 1 1 d R
O10 O 0.32311(5) 0.92773(5) 0.99274(4) 0.0431(17) Uani 1 1 d R
O11 O 0.13298(5) 0.84339(5) 0.88408(4) 0.069(3) Uani 1 1 d RU
O12 O 0.12428(5) 0.78685(5) 1.07147(4) 0.086(3) Uani 1 1 d R
Cl4 Cl 0.28205(5) 0.71064(5) 0.51492(4) 0.0273(6) Uani 1 1 d R
O13 O 0.16608(5) 0.87474(5) 0.52663(4) 0.0399(17) Uani 1 1 d R
O14 O 0.38923(5) 0.65784(5) 0.60726(4) 0.060(2) Uani 1 1 d R
O15 O 0.18458(5) 0.58294(5) 0.50594(4) 0.0454(18) Uani 1 1 d R
O16 O 0.37933(5) 0.71791(5) 0.41933(4) 0.077(3) Uani 1 1 d R
N5 N 0.39700(5) 0.11347(5) 0.79504(4) 0.0191(15) Uani 1 1 d R
H5C H 0.5102 0.0583 0.7898 0.023 Uiso 0.5 1 calc PR
H5D H 0.3532 0.0660 0.8538 0.023 Uiso 1 1 calc PR
N6 N 0.1000(7) 0.3850(7) 0.7153(5) 0.0197(15) Uani 1 1 d .
H6C H 0.1433 0.4368 0.6580 0.024 Uiso 1 1 calc PR
H6D H -0.0126 0.4409 0.7226 0.024 Uiso 0.5 1 calc PR
C9 C 0.3024(9) 0.0883(10) 0.7006(6) 0.0192(16) Uani 1 1 d .
H9A H 0.2996 -0.0329 0.7018 0.023 Uiso 1 1 calc R
H9B H 0.3635 0.1181 0.6367 0.023 Uiso 1 1 calc R
C10 C 0.1097(8) 0.2044(9) 0.6977(6) 0.0217(18) Uani 1 1 d .
H10A H 0.0584 0.2008 0.6291 0.026 Uiso 1 1 calc R
H10B H 0.0414 0.1560 0.7519 0.026 Uiso 1 1 calc R
C11 C 0.1955(10) 0.3998(11) 0.8089(7) 0.0249(19) Uani 1 1 d .
H11A H 0.1406 0.3554 0.8714 0.030 Uiso 1 1 calc R
H11B H 0.1893 0.5215 0.8153 0.030 Uiso 1 1 calc R
C12 C 0.3829(10) 0.3036(9) 0.8061(7) 0.028(2) Uani 1 1 d .
H12A H 0.4404 0.3158 0.8711 0.033 Uiso 1 1 calc R
H12B H 0.4409 0.3524 0.7465 0.033 Uiso 1 1 calc R
N7 N 0.7560(7) 0.5926(8) 0.6917(5) 0.0181(15) Uani 1 1 d .
H7C H 0.8637 0.5248 0.7047 0.022 Uiso 0.5 1 calc PR
H7D H 0.6989 0.5367 0.6514 0.022 Uiso 1 1 calc PR
N8 N 0.7496(8) 0.8958(8) 0.7975(5) 0.0199(15) Uani 1 1 d .
H8C H 0.6412 0.9560 0.7786 0.024 Uiso 0.5 1 calc PR
H8D H 0.7957 0.9607 0.8380 0.024 Uiso 1 1 calc PR
C13 C 0.6586(9) 0.6243(10) 0.7974(6) 0.0215(17) Uani 1 1 d .
H13A H 0.5374 0.6824 0.7833 0.026 Uiso 1 1 calc R
H13B H 0.6620 0.5140 0.8381 0.026 Uiso 1 1 calc R
C14 C 0.7399(10) 0.7328(10) 0.8601(6) 0.0228(18) Uani 1 1 d .
H14A H 0.6719 0.7591 0.9241 0.027 Uiso 1 1 calc R
H14B H 0.8565 0.6685 0.8815 0.027 Uiso 1 1 calc R
C15 C 0.8528(10) 0.8643(11) 0.7048(7) 0.0231(18) Uani 1 1 d .
H15A H 0.9699 0.7994 0.7246 0.028 Uiso 1 1 calc R
H15B H 0.8604 0.9737 0.6666 0.028 Uiso 1 1 calc R
C16 C 0.7696(6) 0.7602(6) 0.6327(3) 0.031(2) Uani 1 1 d .
H16A H 0.6544 0.8273 0.6106 0.037 Uiso 1 1 calc R
H16B H 0.8405 0.7374 0.5694 0.037 Uiso 1 1 calc R

loop_
_atom_site_aniso_label
_atom_site_aniso_U_11
_atom_site_aniso_U_22
_atom_site_aniso_U_33
_atom_site_aniso_U_23
_atom_site_aniso_U_13
_atom_site_aniso_U_12
Cl1 0.0200(9) 0.0189(10) 0.0269(12) -0.0007(9) -0.0004(8) -0.0059(8)
O1 0.034(3) 0.023(3) 0.049(5) -0.013(3) -0.004(3) 0.006(3)
O2 0.064(4) 0.043(4) 0.026(4) -0.007(3) -0.005(3) -0.043(3)
O3 0.087(5) 0.028(3) 0.095(6) 0.015(4) -0.074(5) -0.019(3)
O4 0.081(4) 0.054(4) 0.094(6) -0.007(4) 0.071(4) -0.015(4)
Cl2 0.0154(8) 0.0226(10) 0.0262(11) -0.0015(9) 0.0018(8) -0.0052(7)
O5 0.056(4) 0.036(4) 0.035(4) -0.009(4) -0.005(4) 0.011(3)
O6 0.065(4) 0.058(5) 0.096(6) -0.027(4) -0.065(4) 0.013(4)
O7 0.057(4) 0.048(5) 0.045(5) -0.009(4) -0.004(4) -0.029(4)
O8 0.091(5) 0.074(5) 0.088(6) 0.013(4) 0.072(5) -0.005(4)
N1 0.029(4) 0.017(3) 0.022(4) -0.002(3) -0.002(3) -0.007(3)
N2 0.025(3) 0.024(4) 0.022(3) -0.003(3) -0.013(3) -0.001(3)
C1 0.046(4) 0.024(4) 0.018(4) -0.006(3) -0.004(3) -0.006(3)
C2 0.039(4) 0.011(3) 0.020(4) -0.004(2) -0.012(3) -0.009(3)
C3 0.019(3) 0.019(4) 0.025(4) -0.009(4) -0.003(3) -0.002(3)
C4 0.007(3) 0.030(4) 0.020(4) -0.002(3) 0.000(3) 0.000(3)
N3 0.030(3) 0.014(3) 0.031(4) 0.001(3) -0.002(3) 0.001(3)
N4 0.019(3) 0.030(4) 0.023(4) -0.007(3) -0.001(3) 0.002(3)
C5 0.029(4) 0.024(4) 0.028(4) -0.002(4) -0.008(3) -0.014(3)
C6 0.028(4) 0.028(5) 0.016(4) 0.000(4) 0.003(3) -0.008(3)
C7 0.019(3) 0.022(4) 0.024(4) 0.002(4) 0.004(3) 0.001(3)
C8 0.014(3) 0.022(4) 0.015(4) 0.005(3) 0.002(3) 0.001(3)
Cl3 0.0239(10) 0.0219(11) 0.0270(12) -0.0033(9) 0.0012(9) -0.0025(8)
O9 0.042(4) 0.039(4) 0.041(4) -0.005(3) -0.004(3) 0.013(3)
O10 0.055(4) 0.040(4) 0.038(4) -0.006(3) 0.001(3) -0.019(3)
O11 0.082(5) 0.045(4) 0.074(5) -0.005(4) -0.057(4) 0.002(4)
O12 0.108(6) 0.057(5) 0.102(7) -0.022(5) 0.081(5) -0.037(5)
Cl4 0.0279(11) 0.0218(11) 0.0297(13) -0.0031(10) -0.0010(9) -0.0008(8)
O13 0.042(4) 0.028(4) 0.040(4) -0.006(3) -0.002(3) 0.012(3)
O14 0.063(4) 0.035(4) 0.081(5) 0.004(4) -0.047(4) -0.011(3)
O15 0.068(4) 0.048(4) 0.032(4) -0.004(3) -0.010(3) -0.035(4)
O16 0.093(5) 0.051(4) 0.088(6) -0.020(4) 0.071(4) -0.022(4)
N5 0.014(3) 0.019(3) 0.020(4) 0.002(3) -0.002(3) 0.003(3)
N6 0.015(3) 0.013(3) 0.027(4) 0.001(3) 0.011(3) 0.003(2)
C9 0.013(3) 0.019(4) 0.026(4) -0.008(3) 0.004(3) -0.003(3)
C10 0.003(2) 0.032(4) 0.026(4) -0.003(3) 0.001(2) 0.004(2)
C11 0.026(4) 0.020(4) 0.025(4) -0.007(4) -0.002(4) 0.004(3)
C12 0.045(4) 0.014(4) 0.029(5) -0.004(3) -0.008(4) -0.013(3)
N7 0.014(3) 0.027(4) 0.015(3) -0.012(3) -0.005(2) -0.005(3)
N8 0.022(3) 0.012(3) 0.025(4) -0.006(3) -0.005(3) 0.000(3)
C13 0.021(3) 0.024(4) 0.017(4) 0.002(3) 0.007(3) -0.002(3)
C14 0.021(4) 0.024(4) 0.020(4) -0.005(4) -0.007(3) 0.005(3)
C15 0.024(4) 0.024(4) 0.025(4) -0.001(4) -0.008(3) -0.012(3)
C16 0.042(5) 0.036(5) 0.017(4) -0.010(4) -0.004(4) -0.009(4)

loop_
_atom_type_symbol
_atom_type_description
_atom_type_scat_dispersion_real
_atom_type_scat_dispersion_imag
_atom_type_scat_source
C C 0.0033 0.0016 'International Tables Vol C Tables 4.2.6.8 and 6.1.1.4'
H H 0.0000 0.0000 'International Tables Vol C Tables 4.2.6.8 and 6.1.1.4'
N N 0.0061 0.0033 'International Tables Vol C Tables 4.2.6.8 and 6.1.1.4'
O O 0.0106 0.0060 'International Tables Vol C Tables 4.2.6.8 and 6.1.1.4'
Cl Cl 0.1484 0.1585 'International Tables Vol C Tables 4.2.6.8 and 6.1.1.4'

loop_
_geom_angle_atom_site_label_1
_geom_angle_atom_site_label_2
_geom_angle_atom_site_label_3
_geom_angle
O4 Cl1 O1 109.9(2)
O4 Cl1 O3 112.8(3)
O1 Cl1 O3 109.6(2)
O4 Cl1 O2 107.9(2)
O1 Cl1 O2 108.86(18)
O3 Cl1 O2 107.6(2)
O6 Cl2 O8 111.2(3)
O6 Cl2 O5 109.7(2)
O8 Cl2 O5 110.1(2)
O6 Cl2 O7 108.5(2)
O8 Cl2 O7 107.7(3)
O5 Cl2 O7 109.5(2)
C4 N1 C1 110.7(5)
C4 N1 H1A 109.5
C1 N1 H1A 109.4
C4 N1 H1B 109.5
C1 N1 H1B 109.6
H1A N1 H1B 108.1
C2 N2 C3 109.1(6)
C2 N2 H2A 109.9
C3 N2 H2A 109.8
C2 N2 H2B 109.8
C3 N2 H2B 109.9
H2A N2 H2B 108.3
C2 C1 N1 108.6(6)
C2 C1 H1C 109.9
N1 C1 H1C 110.0
C2 C1 H1D 110.0
N1 C1 H1D 110.0
H1C C1 H1D 108.3
C1 C2 N2 112.3(6)
C1 C2 H2C 109.1
N2 C2 H2C 109.1
C1 C2 H2D 109.2
N2 C2 H2D 109.2
H2C C2 H2D 107.9
N2 C3 C4 111.6(6)
N2 C3 H3A 109.3
C4 C3 H3A 109.3
N2 C3 H3B 109.3
C4 C3 H3B 109.2
H3A C3 H3B 108.0
N1 C4 C3 110.8(6)
N1 C4 H4A 109.5
C3 C4 H4A 109.5
N1 C4 H4B 109.5
C3 C4 H4B 109.4
H4A C4 H4B 108.1
C5 N3 C8 112.9(5)
C5 N3 H3C 109.0
C8 N3 H3C 109.1
C5 N3 H3D 109.0
C8 N3 H3D 109.0
H3C N3 H3D 107.8
C6 N4 C7 108.2(6)
C6 N4 H4C 110.0
C7 N4 H4C 110.1
C6 N4 H4D 110.0
C7 N4 H4D 110.1
H4C N4 H4D 108.4
N3 C5 C6 110.7(6)
N3 C5 H5A 109.5
C6 C5 H5A 109.4
N3 C5 H5B 109.6
C6 C5 H5B 109.5
H5A C5 H5B 108.1
N4 C6 C5 109.4(7)
N4 C6 H6A 109.7
C5 C6 H6A 109.7
N4 C6 H6B 109.9
C5 C6 H6B 109.9
H6A C6 H6B 108.2
C8 C7 N4 111.2(5)
C8 C7 H7A 109.4
N4 C7 H7A 109.4
C8 C7 H7B 109.4
N4 C7 H7B 109.3
H7A C7 H7B 108.0
C7 C8 N3 110.3(4)
C7 C8 H8A 109.6
N3 C8 H8A 109.6
C7 C8 H8B 109.5
N3 C8 H8B 109.5
H8A C8 H8B 108.1
O12 Cl3 O11 113.7
O12 Cl3 O9 109.5
O11 Cl3 O9 109.2
O12 Cl3 O10 107.3
O11 Cl3 O10 107.6
O9 Cl3 O10 109.5
O16 Cl4 O13 110.2
O16 Cl4 O14 113.1
O13 Cl4 O14 109.5
O16 Cl4 O15 106.6
O13 Cl4 O15 109.8
O14 Cl4 O15 107.6
C9 N5 C12 111.7(4)
C9 N5 H5C 109.3
C12 N5 H5C 109.3
C9 N5 H5D 109.2
C12 N5 H5D 109.3
H5C N5 H5D 107.9
C11 N6 C10 112.2(6)
C11 N6 H6C 109.2
C10 N6 H6C 109.2
C11 N6 H6D 109.1
C10 N6 H6D 109.2
H6C N6 H6D 107.9
N5 C9 C10 111.2(5)
N5 C9 H9A 109.4
C10 C9 H9A 109.4
N5 C9 H9B 109.3
C10 C9 H9B 109.3
H9A C9 H9B 108.0
N6 C10 C9 113.1(6)
N6 C10 H10A 109.0
C9 C10 H10A 109.0
N6 C10 H10B 109.0
C9 C10 H10B 108.9
H10A C10 H10B 107.8
N6 C11 C12 112.9(6)
N6 C11 H11A 109.0
C12 C11 H11A 109.1
N6 C11 H11B 109.0
C12 C11 H11B 109.0
H11A C11 H11B 107.8
C11 C12 N5 110.3(6)
C11 C12 H12A 109.5
N5 C12 H12A 109.6
C11 C12 H12B 109.7
N5 C12 H12B 109.6
H12A C12 H12B 108.1
C16 N7 C13 110.7(5)
C16 N7 H7C 109.4
C13 N7 H7C 109.5
C16 N7 H7D 109.5
C13 N7 H7D 109.5
H7C N7 H7D 108.1
C15 N8 C14 111.6(6)
C15 N8 H8C 109.3
C14 N8 H8C 109.4
C15 N8 H8D 109.2
C14 N8 H8D 109.3
H8C N8 H8D 108.0
C14 C13 N7 110.3(6)
C14 C13 H13A 109.7
N7 C13 H13A 109.6
C14 C13 H13B 109.6
N7 C13 H13B 109.5
H13A C13 H13B 108.1
N8 C14 C13 111.1(7)
N8 C14 H14A 109.3
C13 C14 H14A 109.3
N8 C14 H14B 109.5
C13 C14 H14B 109.5
H14A C14 H14B 108.0
N8 C15 C16 109.4(6)
N8 C15 H15A 109.8
C16 C15 H15A 109.7
N8 C15 H15B 109.9
C16 C15 H15B 109.8
H15A C15 H15B 108.2
N7 C16 C15 109.9(5)
N7 C16 H16A 109.6
C15 C16 H16A 109.6
N7 C16 H16B 109.7
C15 C16 H16B 109.8
H16A C16 H16B 108.2

loop_
_geom_bond_atom_site_label_1
_geom_bond_atom_site_label_2
_geom_bond_distance
Cl1 O4 1.404(3)
Cl1 O1 1.419(3)
Cl1 O3 1.424(3)
Cl1 O2 1.442(3)
Cl2 O6 1.416(3)
Cl2 O8 1.416(3)
Cl2 O5 1.419(3)
Cl2 O7 1.427(3)
N1 C4 1.467(8)
N1 C1 1.519(8)
N1 H1A 0.9000
N1 H1B 0.9000
N2 C2 1.471(9)
N2 C3 1.485(9)
N2 H2A 0.9000
N2 H2B 0.9000
C1 C2 1.453(10)
C1 H1C 0.9700
C1 H1D 0.9700
C2 H2C 0.9700
C2 H2D 0.9700
C3 C4 1.532(9)
C3 H3A 0.9700
C3 H3B 0.9700
C4 H4A 0.9700
C4 H4B 0.9700
N3 C5 1.440(10)
N3 C8 1.493(7)
N3 H3C 0.9000
N3 H3D 0.9000
N4 C6 1.470(11)
N4 C7 1.521(9)
N4 H4C 0.9000
N4 H4D 0.9000
C5 C6 1.534(10)
C5 H5A 0.9700
C5 H5B 0.9700
C6 H6A 0.9700
C6 H6B 0.9700
C7 C8 1.471(8)
C7 H7A 0.9700
C7 H7B 0.9700
C8 H8A 0.9700
C8 H8B 0.9700
Cl3 O12 1.4081
Cl3 O11 1.4181
Cl3 O9 1.4257
Cl3 O10 1.4443
Cl4 O16 1.4184
Cl4 O13 1.4227
Cl4 O14 1.4251
Cl4 O15 1.4294
N5 C9 1.475(8)
N5 C12 1.511(7)
N5 H5C 0.9000
N5 H5D 0.9000
N6 C11 1.444(10)
N6 C10 1.461(9)
N6 H6C 0.9000
N6 H6D 0.9000
C9 C10 1.578(9)
C9 H9A 0.9700
C9 H9B 0.9700
C10 H10A 0.9700
C10 H10B 0.9700
C11 C12 1.495(10)
C11 H11A 0.9700
C11 H11B 0.9700
C12 H12A 0.9700
C12 H12B 0.9700
N7 C16 1.492(8)
N7 C13 1.535(8)
N7 H7C 0.9000
N7 H7D 0.9000
N8 C15 1.416(9)
N8 C14 1.473(10)
N8 H8C 0.9000
N8 H8D 0.9000
C13 C14 1.484(11)
C13 H13A 0.9700
C13 H13B 0.9700
C14 H14A 0.9700
C14 H14B 0.9700
C15 C16 1.542(8)
C15 H15A 0.9700
C15 H15B 0.9700
C16 H16A 0.9700
C16 H16B 0.9700

loop_
_geom_hbond_atom_site_label_D
_geom_hbond_atom_site_label_H
_geom_hbond_atom_site_label_A
_geom_hbond_distance_DH
_geom_hbond_distance_HA
_geom_hbond_distance_DA
_geom_hbond_angle_DHA
_geom_hbond_site_symmetry_A
N1 H1A N4 0.90 1.97 2.856(7) 168.7 1_565
N4 H4C N1 0.90 1.98 2.856(7) 162.9 1_545
N1 H1B O2 0.90 2.03 2.901(4) 162.2 1_565
N2 H2A O7 0.90 2.17 3.053(8) 163.4 .
N3 H3C N2 0.90 2.01 2.902(9) 169.6 1_455
N2 H2B N3 0.90 2.02 2.902(9) 166.1 1_655
N3 H3D O15 0.90 2.38 2.963(7) 123.0 .
N3 H3D O16 0.90 2.50 3.356(7) 155.8 .
N4 H4D O10 0.90 2.41 3.035(7) 125.3 1_544
N4 H4D O12 0.90 2.60 3.480(7) 163.7 1_544
N5 H5C N8 0.90 2.02 2.901(6) 167.8 1_545
N8 H8C N5 0.90 2.05 2.901(6) 157.5 1_565
N5 H5D O10 0.90 2.02 2.898 165.0 1_545
N6 H6C O15 0.90 2.21 3.092(6) 166.3 .
N7 H7C N6 0.90 1.93 2.823(8) 173.3 1_655
N6 H6D N7 0.90 1.96 2.823(8) 161.5 1_455
N7 H7D O7 0.90 2.36 2.956(6) 123 .
N7 H7D O14 0.90 2.46 3.017(6) 121 .
N7 H7D O8 0.90 2.53 3.377(8) 157.0 .
N8 H8D O2 0.90 2.48 3.096(7) 127.0 1_566
